data_7047986
loop_
_publ_author_name
'Guo, Xiaoqing'
'Huang, Chao'
'Yang, Haiyan'
'Shao, Zhichao'
'Gao, Kuan'
'Qin, Na'
'Li, Gaoxiang'
'Wu, Jie'
'Hou, Hongwei'

_publ_section_title
;
 Cu(i) coordination polymers (CPs) as tandem catalysts for three-component
 sequential click/alkynylation cycloaddition reaction with regiocontrol.
;
_journal_issue 47
_journal_name_full 'Dalton transactions (Cambridge, England : 2003)'
_journal_page_first 16895
_journal_page_last 16901
_journal_paper_doi 10.1039/c8dt04067b
_journal_volume 47
_journal_year 2018
_chemical_formula_moiety 'C24 H18 Br Cu N6 O3'
_chemical_formula_sum 'C24 H18 Br Cu N6 O3'
_chemical_formula_weight 581.89
_space_group_crystal_system monoclinic
_space_group_IT_number 15
_space_group_name_Hall '-C 2yc'
_space_group_name_H-M_alt 'C 1 2/c 1'
_symmetry_space_group_name_Hall '-C 2yc'
_symmetry_space_group_name_H-M 'C 1 2/c 1'
_atom_sites_solution_hydrogens mixed
_atom_sites_solution_primary direct
_audit_creation_date 2018-10-25
_audit_creation_method
;
Olex2 1.2
(compiled 2018.05.29 svn.r3508 for OlexSys, GUI svn.r5506)
;
_audit_update_record
;
2018-10-25 deposited with the CCDC.
2018-11-05 downloaded from the CCDC.
;
_cell_angle_alpha 90
_cell_angle_beta 120.00(3)
_cell_angle_gamma 90
_cell_formula_units_Z 8
_cell_length_a 31.938(6)
_cell_length_b 7.7414(15)
_cell_length_c 20.506(4)
_cell_measurement_reflns_used 5140
_cell_measurement_temperature 293(2)
_cell_measurement_theta_max 27.9083
_cell_measurement_theta_min 2.2936
_cell_volume 4391(2)
_computing_molecular_graphics 'Olex2 (Dolomanov et al., 2009)'
_computing_publication_material 'Olex2 (Dolomanov et al., 2009)'
_computing_structure_refinement 'ShelXL (Sheldrick, 2015)'
_computing_structure_solution 'ShelXS-1997 (Sheldrick, 2008)'
_diffrn_ambient_temperature 293
_diffrn_measured_fraction_theta_full 0.998
_diffrn_measured_fraction_theta_max 0.998
_diffrn_measurement_device_type 'Bruker P4'
_diffrn_measurement_method '\w scans'
_diffrn_radiation_monochromator graphite
_diffrn_radiation_type MoK\a
_diffrn_radiation_wavelength 0.71073
_diffrn_reflns_av_R_equivalents 0.0392
_diffrn_reflns_av_unetI/netI 0.0363
_diffrn_reflns_Laue_measured_fraction_full 0.998
_diffrn_reflns_Laue_measured_fraction_max 0.998
_diffrn_reflns_limit_h_max 34
_diffrn_reflns_limit_h_min -38
_diffrn_reflns_limit_k_max 9
_diffrn_reflns_limit_k_min -9
_diffrn_reflns_limit_l_max 24
_diffrn_reflns_limit_l_min -24
_diffrn_reflns_number 15413
_diffrn_reflns_point_group_measured_fraction_full 0.998
_diffrn_reflns_point_group_measured_fraction_max 0.998
_diffrn_reflns_theta_full 25.242
_diffrn_reflns_theta_max 25.489
_diffrn_reflns_theta_min 2.013
_exptl_absorpt_coefficient_mu 2.857
_exptl_absorpt_correction_T_max 1.0000
_exptl_absorpt_correction_T_min 0.8078
_exptl_absorpt_correction_type multi-scan
_exptl_crystal_colour colourless
_exptl_crystal_colour_primary colourless
_exptl_crystal_density_diffrn 1.761
_exptl_crystal_description prism
_exptl_crystal_F_000 2336
_exptl_crystal_size_max 0.22
_exptl_crystal_size_mid 0.19
_exptl_crystal_size_min 0.17
_refine_diff_density_max 0.554
_refine_diff_density_min -0.527
_refine_diff_density_rms 0.086
_refine_ls_extinction_method none
_refine_ls_goodness_of_fit_ref 1.080
_refine_ls_hydrogen_treatment mixed
_refine_ls_matrix_type full
_refine_ls_number_parameters 332
_refine_ls_number_reflns 4076
_refine_ls_number_restraints 20
_refine_ls_restrained_S_all 1.081
_refine_ls_R_factor_all 0.0633
_refine_ls_R_factor_gt 0.0500
_refine_ls_shift/su_max 0.001
_refine_ls_shift/su_mean 0.000
_refine_ls_structure_factor_coef Fsqd
_refine_ls_weighting_details 'w=1/[\s^2^(Fo^2^)+(0.0658P)^2^+6.6128P] where P=(Fo^2^+2Fc^2^)/3'
_refine_ls_weighting_scheme calc
_refine_ls_wR_factor_gt 0.1217
_refine_ls_wR_factor_ref 0.1303
_reflns_Friedel_coverage 0.000
_reflns_number_gt 3381
_reflns_number_total 4076
_reflns_threshold_expression 'I > 2\s(I)'
_cod_data_source_file c8dt04067b2.cif
_cod_data_source_block 1
_cod_depositor_comments 'Adding full bibliography for 7047985--7047986.cif.'
_cod_original_cell_volume 4390.6(19)
_cod_database_code 7047986
_shelx_shelxl_version_number 2018/3
_shelx_space_group_comment
;
The symmetry employed for this shelxl refinement is uniquely defined
by the following loop, which should always be used as a source of
symmetry information in preference to the above space-group names.
They are only intended as comments.
;
_shelx_estimated_absorpt_t_max 0.642
_shelx_estimated_absorpt_t_min 0.572
_olex2_refinement_description
;
1. Fixed Uiso
 At 1.2 times of:
  All C(H) groups
2. Restrained distances
 N2-H2
 0.87 with sigma of 0.02
3. Rigid bond restraints
 N6, C24
 with sigma for 1-2 distances of 0.01 and sigma for 1-3 distances of 0.01
4. Uiso/Uaniso restraints and constraints
N6 \\sim C24: within 2A with sigma of 0.01 and sigma for terminal atoms of 0.02
Uanis(N6) \\sim Ueq, Uanis(C24) \\sim Ueq: with sigma of 0.01 and sigma for
terminal atoms of 0.02
5.a Aromatic/amide H refined with riding coordinates:
 C1(H1), C3(H3), C4(H4A), C5(H5A), C8(H8), C10(H10), C12(H12), C14(H14),
 C16(H16), C17(H17), C18(H18), C20(H20), C22(H22), C24(H24)
;
_olex2_submission_special_instructions 'No special instructions were received'

loop_
_space_group_symop_operation_xyz
'x, y, z'
'-x, y, -z+1/2'
'x+1/2, y+1/2, z'
'-x+1/2, y+1/2, -z+1/2'
'-x, -y, -z'
'x, -y, z-1/2'
'-x+1/2, -y+1/2, -z'
'x+1/2, -y+1/2, z-1/2'

loop_
_atom_site_label
_atom_site_type_symbol
_atom_site_fract_x
_atom_site_fract_y
_atom_site_fract_z
_atom_site_U_iso_or_equiv
_atom_site_adp_type
_atom_site_occupancy
_atom_site_site_symmetry_order
_atom_site_calc_flag
_atom_site_refinement_flags_posn
_atom_site_refinement_flags_adp
Cu1 Cu 0.09304(2) 1.44034(7) 0.28894(3) 0.04270(19) Uani 1 1 d . .
Br1 Br 0.07288(2) 1.72696(6) 0.23649(3) 0.05128(19) Uani 1 1 d . .
O1 O 0.15365(14) 0.9758(4) 0.05924(18) 0.0502(9) Uani 1 1 d . .
O2 O 0.02387(13) 0.2020(4) 0.0124(2) 0.0571(10) Uani 1 1 d . .
O3 O 0.16663(12) 0.4963(4) -0.07966(17) 0.0428(8) Uani 1 1 d . .
N1 N 0.13312(13) 1.3305(4) 0.24824(19) 0.0343(8) Uani 1 1 d . .
N2 N 0.13379(13) 0.9387(4) 0.14960(19) 0.0335(8) Uani 1 1 d D .
H2 H 0.1192(14) 0.872(5) 0.164(2) 0.034(12) Uiso 1 1 d D .
N3 N -0.05793(12) 0.3076(4) 0.17127(18) 0.0323(8) Uani 1 1 d . .
N4 N 0.02396(13) 0.3860(5) 0.0977(2) 0.0320(8) Uani 1 1 d . .
H4 H 0.0364(18) 0.465(6) 0.126(3) 0.050(15) Uiso 1 1 d . .
N5 N 0.16594(14) 0.2241(4) -0.0390(2) 0.0347(9) Uani 1 1 d . .
H5 H 0.1599(13) 0.171(5) -0.013(2) 0.019(10) Uiso 1 1 d . .
N6 N 0.23623(15) 0.1239(5) -0.1330(2) 0.0494(10) Uani 1 1 d . U
C1 C 0.12323(15) 1.1746(5) 0.2154(2) 0.0320(9) Uani 1 1 d . .
H1 H 0.098494 1.110246 0.214980 0.038 Uiso 1 1 calc R .
C2 C 0.14784(15) 1.1044(5) 0.1822(2) 0.0293(9) Uani 1 1 d . .
C3 C 0.18526(16) 1.1984(5) 0.1845(2) 0.0364(10) Uani 1 1 d . .
H3 H 0.202934 1.154914 0.163355 0.044 Uiso 1 1 calc R .
C4 C 0.19585(16) 1.3578(6) 0.2187(2) 0.0403(10) Uani 1 1 d . .
H4A H 0.221062 1.423158 0.221216 0.048 Uiso 1 1 calc R .
C5 C 0.16910(16) 1.4201(6) 0.2490(2) 0.0395(10) Uani 1 1 d . .
H5A H 0.176302 1.529108 0.270993 0.047 Uiso 1 1 calc R .
C6 C 0.13685(16) 0.8845(5) 0.0889(2) 0.0334(9) Uani 1 1 d . .
C7 C 0.12170(15) 0.7024(5) 0.0627(2) 0.0290(9) Uani 1 1 d . .
C8 C 0.08816(14) 0.6094(5) 0.0725(2) 0.0301(9) Uani 1 1 d . .
H8 H 0.073568 0.659230 0.097387 0.036 Uiso 1 1 calc R .
C9 C 0.07628(14) 0.4410(5) 0.0450(2) 0.0288(9) Uani 1 1 d . .
C10 C 0.09850(14) 0.3675(5) 0.0083(2) 0.0300(9) Uani 1 1 d . .
H10 H 0.090764 0.254954 -0.009689 0.036 Uiso 1 1 calc R .
C11 C 0.13213(14) 0.4594(5) -0.0021(2) 0.0288(9) Uani 1 1 d . .
C12 C 0.14249(14) 0.6284(5) 0.0243(2) 0.0298(9) Uani 1 1 d . .
H12 H 0.163898 0.693139 0.015969 0.036 Uiso 1 1 calc R .
C13 C 0.03900(15) 0.3320(5) 0.0499(2) 0.0334(9) Uani 1 1 d . .
C14 C -0.02892(14) 0.3827(5) 0.1491(2) 0.0314(9) Uani 1 1 d . .
H14 H -0.023917 0.501284 0.155483 0.038 Uiso 1 1 calc R .
C15 C -0.00628(14) 0.2919(5) 0.1172(2) 0.0286(9) Uani 1 1 d . .
C16 C -0.01242(16) 0.1132(5) 0.1092(2) 0.0377(10) Uani 1 1 d . .
H16 H 0.002122 0.048035 0.087821 0.045 Uiso 1 1 calc R .
C17 C -0.04090(17) 0.0373(5) 0.1341(2) 0.0416(11) Uani 1 1 d . .
H17 H -0.045028 -0.081963 0.130833 0.050 Uiso 1 1 calc R .
C18 C -0.06313(16) 0.1346(6) 0.1634(2) 0.0402(10) Uani 1 1 d . .
H18 H -0.082668 0.079344 0.178664 0.048 Uiso 1 1 calc R .
C19 C 0.15608(15) 0.3959(5) -0.0443(2) 0.0322(9) Uani 1 1 d . .
C20 C 0.19208(18) -0.0425(6) -0.0648(3) 0.0447(11) Uani 1 1 d . .
H20 H 0.177145 -0.099755 -0.042026 0.054 Uiso 1 1 calc R .
C21 C 0.19013(14) 0.1347(5) -0.0701(2) 0.0310(9) Uani 1 1 d . .
C22 C 0.21330(18) 0.2134(6) -0.1044(3) 0.0434(11) Uani 1 1 d . .
H22 H 0.212825 0.333324 -0.107602 0.052 Uiso 1 1 calc R .
C23 C 0.21609(18) -0.1349(6) -0.0932(3) 0.0453(12) Uani 1 1 d . .
H23 H 0.219(2) -0.245(7) -0.088(3) 0.070(18) Uiso 1 1 d . .
C24 C 0.23751(16) -0.0468(6) -0.1268(2) 0.0421(11) Uani 1 1 d . U
H24 H 0.253683 -0.109545 -0.146147 0.050 Uiso 1 1 calc R .

loop_
_atom_site_aniso_label
_atom_site_aniso_U_11
_atom_site_aniso_U_22
_atom_site_aniso_U_33
_atom_site_aniso_U_23
_atom_site_aniso_U_13
_atom_site_aniso_U_12
Cu1 0.0545(4) 0.0394(3) 0.0523(4) -0.0044(2) 0.0402(3) -0.0037(3)
Br1 0.0692(4) 0.0370(3) 0.0605(3) -0.0011(2) 0.0421(3) 0.0010(2)
O1 0.089(3) 0.0334(17) 0.0564(19) -0.0069(15) 0.057(2) -0.0134(17)
O2 0.076(2) 0.051(2) 0.076(2) -0.0357(18) 0.061(2) -0.0346(18)
O3 0.065(2) 0.0306(16) 0.0582(19) 0.0045(14) 0.0502(18) 0.0028(14)
N1 0.041(2) 0.0324(19) 0.0389(19) -0.0030(15) 0.0273(17) -0.0022(16)
N2 0.049(2) 0.0248(17) 0.043(2) -0.0044(15) 0.0360(18) -0.0058(16)
N3 0.0360(19) 0.0317(18) 0.0378(19) 0.0008(15) 0.0248(17) -0.0018(15)
N4 0.035(2) 0.0307(19) 0.038(2) -0.0068(16) 0.0250(17) -0.0066(16)
N5 0.050(2) 0.0277(19) 0.045(2) 0.0049(16) 0.038(2) 0.0029(16)
N6 0.064(2) 0.047(2) 0.064(2) -0.0031(19) 0.051(2) -0.0008(19)
C1 0.034(2) 0.028(2) 0.039(2) -0.0016(18) 0.023(2) -0.0015(17)
C2 0.037(2) 0.029(2) 0.029(2) -0.0009(16) 0.0220(19) 0.0022(17)
C3 0.042(2) 0.037(2) 0.041(2) -0.0029(19) 0.030(2) -0.0042(19)
C4 0.041(2) 0.042(3) 0.047(3) -0.004(2) 0.029(2) -0.011(2)
C5 0.049(3) 0.032(2) 0.045(2) -0.009(2) 0.030(2) -0.008(2)
C6 0.044(2) 0.027(2) 0.040(2) 0.0002(18) 0.029(2) 0.0011(18)
C7 0.037(2) 0.027(2) 0.030(2) 0.0005(16) 0.0224(19) 0.0026(17)
C8 0.036(2) 0.029(2) 0.033(2) -0.0012(17) 0.0230(19) 0.0011(17)
C9 0.032(2) 0.025(2) 0.033(2) -0.0015(17) 0.0199(19) -0.0031(17)
C10 0.036(2) 0.026(2) 0.033(2) -0.0014(17) 0.0212(19) -0.0012(17)
C11 0.033(2) 0.027(2) 0.034(2) 0.0024(16) 0.0230(19) 0.0053(17)
C12 0.035(2) 0.027(2) 0.036(2) 0.0042(17) 0.0241(19) 0.0002(17)
C13 0.035(2) 0.033(2) 0.040(2) -0.0043(19) 0.024(2) -0.0029(18)
C14 0.033(2) 0.029(2) 0.035(2) 0.0012(17) 0.0191(19) -0.0002(17)
C15 0.028(2) 0.032(2) 0.029(2) -0.0013(17) 0.0159(18) -0.0022(17)
C16 0.048(3) 0.031(2) 0.045(2) -0.0052(19) 0.031(2) -0.0031(19)
C17 0.058(3) 0.024(2) 0.053(3) -0.0051(19) 0.036(2) -0.009(2)
C18 0.049(3) 0.037(2) 0.047(2) 0.001(2) 0.033(2) -0.009(2)
C19 0.037(2) 0.031(2) 0.035(2) -0.0019(18) 0.0229(19) 0.0004(18)
C20 0.063(3) 0.035(2) 0.058(3) 0.008(2) 0.046(3) 0.004(2)
C21 0.034(2) 0.034(2) 0.033(2) -0.0003(17) 0.0224(19) 0.0003(18)
C22 0.059(3) 0.034(2) 0.056(3) 0.005(2) 0.044(3) 0.005(2)
C23 0.055(3) 0.032(3) 0.056(3) -0.002(2) 0.034(3) 0.007(2)
C24 0.043(2) 0.046(2) 0.047(2) -0.010(2) 0.030(2) 0.005(2)

loop_
_atom_type_symbol
_atom_type_description
_atom_type_scat_dispersion_real
_atom_type_scat_dispersion_imag
_atom_type_scat_source
C C 0.0033 0.0016 'International Tables Vol C Tables 4.2.6.8 and 6.1.1.4'
H H 0.0000 0.0000 'International Tables Vol C Tables 4.2.6.8 and 6.1.1.4'
Br Br -0.2901 2.4595 'International Tables Vol C Tables 4.2.6.8 and 6.1.1.4'
Cu Cu 0.3201 1.2651 'International Tables Vol C Tables 4.2.6.8 and 6.1.1.4'
N N 0.0061 0.0033 'International Tables Vol C Tables 4.2.6.8 and 6.1.1.4'
O O 0.0106 0.0060 'International Tables Vol C Tables 4.2.6.8 and 6.1.1.4'

loop_
_geom_angle_atom_site_label_1
_geom_angle_atom_site_label_2
_geom_angle_atom_site_label_3
_geom_angle
_geom_angle_site_symmetry_1
_geom_angle_site_symmetry_3
N1 Cu1 Br1 106.56(10) . .
N3 Cu1 Br1 125.73(10) 2_565 .
N3 Cu1 N1 123.84(14) 2_565 .
C1 N1 Cu1 123.0(3) . .
C5 N1 Cu1 119.5(3) . .
C5 N1 C1 117.3(3) . .
C2 N2 H2 120(3) . .
C6 N2 H2 115(3) . .
C6 N2 C2 124.2(3) . .
C14 N3 Cu1 122.9(3) . 2_545
C18 N3 Cu1 120.3(3) . 2_545
C18 N3 C14 116.8(3) . .
C13 N4 H4 122(4) . .
C13 N4 C15 125.7(4) . .
C15 N4 H4 110(4) . .
C19 N5 H5 116(3) . .
C19 N5 C21 127.2(4) . .
C21 N5 H5 116(3) . .
C24 N6 C22 118.1(4) . .
N1 C1 H1 118.3 . .
N1 C1 C2 123.5(4) . .
C2 C1 H1 118.3 . .
C1 C2 N2 117.8(4) . .
C3 C2 N2 124.0(4) . .
C3 C2 C1 118.2(4) . .
C2 C3 H3 120.7 . .
C4 C3 C2 118.6(4) . .
C4 C3 H3 120.7 . .
C3 C4 H4A 120.1 . .
C5 C4 C3 119.8(4) . .
C5 C4 H4A 120.1 . .
N1 C5 C4 122.7(4) . .
N1 C5 H5A 118.7 . .
C4 C5 H5A 118.7 . .
O1 C6 N2 121.9(4) . .
O1 C6 C7 120.6(4) . .
N2 C6 C7 117.4(3) . .
C8 C7 C6 124.7(3) . .
C12 C7 C6 115.7(3) . .
C12 C7 C8 119.6(4) . .
C7 C8 H8 120.0 . .
C7 C8 C9 120.0(4) . .
C9 C8 H8 120.0 . .
C8 C9 C13 124.2(4) . .
C10 C9 C8 119.5(4) . .
C10 C9 C13 116.3(3) . .
C9 C10 H10 119.4 . .
C9 C10 C11 121.1(4) . .
C11 C10 H10 119.4 . .
C10 C11 C12 118.2(3) . .
C10 C11 C19 125.3(4) . .
C12 C11 C19 116.3(3) . .
C7 C12 C11 121.5(4) . .
C7 C12 H12 119.2 . .
C11 C12 H12 119.2 . .
O2 C13 N4 122.8(4) . .
O2 C13 C9 120.2(4) . .
N4 C13 C9 117.0(4) . .
N3 C14 H14 118.4 . .
N3 C14 C15 123.3(4) . .
C15 C14 H14 118.4 . .
C14 C15 N4 117.6(4) . .
C14 C15 C16 118.9(4) . .
C16 C15 N4 123.4(4) . .
C15 C16 H16 121.4 . .
C17 C16 C15 117.3(4) . .
C17 C16 H16 121.4 . .
C16 C17 H17 119.5 . .
C18 C17 C16 120.9(4) . .
C18 C17 H17 119.5 . .
N3 C18 C17 122.7(4) . .
N3 C18 H18 118.6 . .
C17 C18 H18 118.6 . .
O3 C19 N5 123.3(4) . .
O3 C19 C11 120.5(4) . .
N5 C19 C11 116.2(4) . .
C21 C20 H20 120.0 . .
C23 C20 H20 120.0 . .
C23 C20 C21 120.0(4) . .
C20 C21 N5 118.0(4) . .
C20 C21 C22 117.5(4) . .
C22 C21 N5 124.4(4) . .
N6 C22 C21 122.8(4) . .
N6 C22 H22 118.6 . .
C21 C22 H22 118.6 . .
C20 C23 H23 121(4) . .
C24 C23 C20 118.6(4) . .
C24 C23 H23 121(4) . .
N6 C24 C23 123.0(4) . .
N6 C24 H24 118.5 . .
C23 C24 H24 118.5 . .

loop_
_geom_bond_atom_site_label_1
_geom_bond_atom_site_label_2
_geom_bond_distance
_geom_bond_site_symmetry_2
Cu1 Br1 2.4087(9) .
Cu1 N1 2.031(3) .
Cu1 N3 1.973(3) 2_565
O1 C6 1.219(5) .
O2 C13 1.210(5) .
O3 C19 1.220(5) .
N1 C1 1.340(5) .
N1 C5 1.336(5) .
N2 H2 0.835(19) .
N2 C2 1.413(5) .
N2 C6 1.362(5) .
N3 C14 1.351(5) .
N3 C18 1.350(5) .
N4 H4 0.80(5) .
N4 C13 1.356(5) .
N4 C15 1.418(5) .
N5 H5 0.78(4) .
N5 C19 1.359(5) .
N5 C21 1.405(5) .
N6 C22 1.338(6) .
N6 C24 1.326(6) .
C1 H1 0.9300 .
C1 C2 1.383(5) .
C2 C3 1.380(6) .
C3 H3 0.9300 .
C3 C4 1.375(6) .
C4 H4A 0.9300 .
C4 C5 1.371(6) .
C5 H5A 0.9300 .
C6 C7 1.500(5) .
C7 C8 1.386(5) .
C7 C12 1.382(5) .
C8 H8 0.9300 .
C8 C9 1.395(5) .
C9 C10 1.389(5) .
C9 C13 1.503(5) .
C10 H10 0.9300 .
C10 C11 1.391(5) .
C11 C12 1.391(5) .
C11 C19 1.496(5) .
C12 H12 0.9300 .
C14 H14 0.9300 .
C14 C15 1.384(5) .
C15 C16 1.395(6) .
C16 H16 0.9300 .
C16 C17 1.378(6) .
C17 H17 0.9300 .
C17 C18 1.364(6) .
C18 H18 0.9300 .
C20 H20 0.9300 .
C20 C21 1.375(6) .
C20 C23 1.373(6) .
C21 C22 1.391(6) .
C22 H22 0.9300 .
C23 H23 0.86(5) .
C23 C24 1.371(7) .
C24 H24 0.9300 .

loop_
_geom_hbond_atom_site_label_D
_geom_hbond_atom_site_label_H
_geom_hbond_atom_site_label_A
_geom_hbond_distance_DH
_geom_hbond_distance_HA
_geom_hbond_distance_DA
_geom_hbond_angle_DHA
_geom_hbond_site_symmetry_A
_geom_hbond_publ_flag
N4 H4 Br1 0.80(5) 2.82(5) 3.614(4) 172(5) 1_545 yes

loop_
_geom_torsion_atom_site_label_1
_geom_torsion_atom_site_label_2
_geom_torsion_atom_site_label_3
_geom_torsion_atom_site_label_4
_geom_torsion
_geom_torsion_site_symmetry_1
Cu1 N1 C1 C2 174.7(3) .
Cu1 N1 C5 C4 -176.3(3) .
Cu1 N3 C14 C15 -176.3(3) 2_545
Cu1 N3 C18 C17 177.9(4) 2_545
O1 C6 C7 C8 -156.5(4) .
O1 C6 C7 C12 21.5(6) .
N1 C1 C2 N2 180.0(4) .
N1 C1 C2 C3 1.5(6) .
N2 C2 C3 C4 -179.3(4) .
N2 C6 C7 C8 27.3(6) .
N2 C6 C7 C12 -154.6(4) .
N3 C14 C15 N4 -178.9(4) .
N3 C14 C15 C16 -1.7(6) .
N4 C15 C16 C17 176.7(4) .
N5 C21 C22 N6 179.6(4) .
C1 N1 C5 C4 -0.7(6) .
C1 C2 C3 C4 -0.8(6) .
C2 N2 C6 O1 2.2(7) .
C2 N2 C6 C7 178.3(4) .
C2 C3 C4 C5 -0.5(7) .
C3 C4 C5 N1 1.3(7) .
C5 N1 C1 C2 -0.7(6) .
C6 N2 C2 C1 149.0(4) .
C6 N2 C2 C3 -32.6(6) .
C6 C7 C8 C9 179.3(4) .
C6 C7 C12 C11 179.0(4) .
C7 C8 C9 C10 0.4(6) .
C7 C8 C9 C13 -177.4(4) .
C8 C7 C12 C11 -2.8(6) .
C8 C9 C10 C11 -0.5(6) .
C8 C9 C13 O2 165.5(4) .
C8 C9 C13 N4 -14.8(6) .
C9 C10 C11 C12 -0.9(6) .
C9 C10 C11 C19 -176.6(4) .
C10 C9 C13 O2 -12.3(6) .
C10 C9 C13 N4 167.3(4) .
C10 C11 C12 C7 2.6(6) .
C10 C11 C19 O3 146.7(4) .
C10 C11 C19 N5 -34.7(6) .
C12 C7 C8 C9 1.2(6) .
C12 C11 C19 O3 -29.0(6) .
C12 C11 C19 N5 149.6(4) .
C13 N4 C15 C14 -162.2(4) .
C13 N4 C15 C16 20.8(6) .
C13 C9 C10 C11 177.4(4) .
C14 N3 C18 C17 -0.5(6) .
C14 C15 C16 C17 -0.3(6) .
C15 N4 C13 O2 7.7(7) .
C15 N4 C13 C9 -171.9(4) .
C15 C16 C17 C18 1.8(7) .
C16 C17 C18 N3 -1.4(7) .
C18 N3 C14 C15 2.1(6) .
C19 N5 C21 C20 -173.4(4) .
C19 N5 C21 C22 8.1(7) .
C19 C11 C12 C7 178.6(4) .
C20 C21 C22 N6 1.2(7) .
C20 C23 C24 N6 0.2(7) .
C21 N5 C19 O3 1.8(7) .
C21 N5 C19 C11 -176.7(4) .
C21 C20 C23 C24 -0.3(7) .
C22 N6 C24 C23 0.6(7) .
C23 C20 C21 N5 -178.9(4) .
C23 C20 C21 C22 -0.3(7) .
C24 N6 C22 C21 -1.3(7) .
